data_2225099
loop_
_publ_author_name
'bin Shawkataly, Omar'
'Khan, Imthyaz Ahmed'
'Yeap, Chin Sing'
'Fun, Hoong-Kun'

_publ_section_title
;[\m-Bis(diphenylarsino)methane-1:2\k^2^<i>As</i>:<i>As</i>']nonacarbonyl-1\k^3^<i>C</i>,2\k^3^<i>C</i>,3\k^3^<i>C</i>-[(pentafluorophenyl)diphenylphosphine-3\k<i>P</i>]-<i>triangulo</i>-triruthenium(0)
 chloroform monosolvate
;
_journal_coeditor_code RZ2405
_journal_issue 2
_journal_name_full 'Acta Crystallographica Section E'
_journal_page_first m176
_journal_page_last m177
_journal_paper_doi 10.1107/S1600536809055275
_journal_volume 66
_journal_year 2010
_chemical_formula_iupac '[Ru3 (C25 H22 As2) (C18 H10 F5 P) (C O)9], C H Cl3'
_chemical_formula_moiety 'C52 H32 As2 F5 O9 P Ru3, C H Cl3'
_chemical_formula_sum 'C53 H33 As2 Cl3 F5 O9 P Ru3'
_chemical_formula_weight 1499.16
_chemical_name_systematic
;
[\m-Bis(diphenylarsino)methane-1:2\k^2^<i>As</i>:<i>As</i>']nonacarbonyl-
1\k^3^<i>C</i>,2\k^3^<i>C</i>,3\k^3^<i>C</i>-
[(pentafluorophenyl)diphenylphosphine-3\k<i>P</i>]-<i>triangulo</i>-
triruthenium(0) chloroform monosolvate
;
_space_group_IT_number 2
_symmetry_cell_setting triclinic
_symmetry_space_group_name_Hall '-P 1'
_symmetry_space_group_name_H-M 'P -1'
_atom_sites_solution_hydrogens geom
_atom_sites_solution_primary direct
_atom_sites_solution_secondary difmap
_audit_creation_method SHELXL-97
_cell_angle_alpha 81.4970(10)
_cell_angle_beta 81.4520(10)
_cell_angle_gamma 74.9940(10)
_cell_formula_units_Z 2
_cell_length_a 12.6354(3)
_cell_length_b 14.1572(3)
_cell_length_c 16.2418(4)
_cell_measurement_reflns_used 9981
_cell_measurement_temperature 100.00(10)
_cell_measurement_theta_max 35.03
_cell_measurement_theta_min 2.53
_cell_volume 2756.86(11)
_computing_cell_refinement 'SAINT (Bruker, 2005)'
_computing_data_collection 'APEX2 (Bruker, 2005)'
_computing_data_reduction 'SAINT (Bruker, 2005)'
_computing_molecular_graphics 'SHELXTL (Sheldrick, 2008)'
_computing_publication_material
;
SHELXTL (Sheldrick, 2008) and PLATON (Spek, 2009)
;
_computing_structure_refinement 'SHELXTL (Sheldrick, 2008)'
_computing_structure_solution 'SHELXTL (Sheldrick, 2008)'
_diffrn_ambient_temperature 100
_diffrn_measured_fraction_theta_full 0.995
_diffrn_measured_fraction_theta_max 0.995
_diffrn_measurement_device_type
;
Bruker SMART APEXII CCD area-detector diffractometer
;
_diffrn_measurement_method '\f and \w scans'
_diffrn_radiation_monochromator graphite
_diffrn_radiation_source 'fine-focus sealed tube'
_diffrn_radiation_type MoK\a
_diffrn_radiation_wavelength 0.71073
_diffrn_reflns_av_R_equivalents 0.0281
_diffrn_reflns_av_sigmaI/netI 0.0215
_diffrn_reflns_limit_h_max 17
_diffrn_reflns_limit_h_min -17
_diffrn_reflns_limit_k_max 19
_diffrn_reflns_limit_k_min -19
_diffrn_reflns_limit_l_max 22
_diffrn_reflns_limit_l_min -22
_diffrn_reflns_number 83481
_diffrn_reflns_theta_full 30.00
_diffrn_reflns_theta_max 30.00
_diffrn_reflns_theta_min 1.28
_diffrn_standards_number 0
_exptl_absorpt_coefficient_mu 2.248
_exptl_absorpt_correction_T_max 0.7452
_exptl_absorpt_correction_T_min 0.4272
_exptl_absorpt_correction_type multi-scan
_exptl_absorpt_process_details '(<i>SADABS</i>; Bruker, 2005)'
_exptl_crystal_colour red
_exptl_crystal_density_diffrn 1.806
_exptl_crystal_density_method 'not measured'
_exptl_crystal_description block
_exptl_crystal_F_000 1464
_exptl_crystal_size_max 0.46
_exptl_crystal_size_mid 0.20
_exptl_crystal_size_min 0.14
_refine_diff_density_max 2.053
_refine_diff_density_min -1.695
_refine_ls_extinction_method none
_refine_ls_goodness_of_fit_ref 1.066
_refine_ls_hydrogen_treatment constr
_refine_ls_matrix_type full
_refine_ls_number_parameters 702
_refine_ls_number_reflns 15949
_refine_ls_number_restraints 6
_refine_ls_restrained_S_all 1.067
_refine_ls_R_factor_all 0.0396
_refine_ls_R_factor_gt 0.0318
_refine_ls_shift/su_max 0.001
_refine_ls_shift/su_mean 0.000
_refine_ls_structure_factor_coef Fsqd
_refine_ls_weighting_details 'calc w=1/[\s^2^(Fo^2^)+(0.0344P)^2^+8.2555P] where P=(Fo^2^+2Fc^2^)/3'
_refine_ls_weighting_scheme calc
_refine_ls_wR_factor_gt 0.0818
_refine_ls_wR_factor_ref 0.0875
_reflns_number_gt 13916
_reflns_number_total 15949
_reflns_threshold_expression I>2\s(I)
_cod_data_source_file rz2405.cif
_cod_data_source_block I
_cod_depositor_comments
;
The following automatic conversions were performed:
'_symmetry_cell_setting' value 'Triclinic' changed to 'triclinic'
according to '/home/saulius/struct/CIF-dictionaries/cif_core.dic'
dictionary named 'cif_core.dic' version 2.4.1 from 2010-06-29.

Automatic conversion script
Id: cif_fix_enum 1527 2010-12-29 10:47:43Z saulius 

The following automatic conversions were performed:

'_symmetry_cell_setting' value 'Triclinic' changed to 'triclinic'
according to /home/saulius/struct/CIF-dictionaries/cif_core.dic
dictionary named 'cif_core.dic' version 2.4.1 from 2010-06-29.

Automatic conversion script
Id: cif_fix_values 1715 2011-07-08 13:25:40Z adriana 
;
_cod_database_code 2225099
_cod_database_fobs_code 2225099

loop_
_symmetry_equiv_pos_as_xyz
'x, y, z'
'-x, -y, -z'

loop_
_atom_site_type_symbol
_atom_site_label
_atom_site_fract_x
_atom_site_fract_y
_atom_site_fract_z
_atom_site_U_iso_or_equiv
_atom_site_adp_type
_atom_site_calc_flag
_atom_site_refinement_flags
_atom_site_occupancy
_atom_site_disorder_assembly
_atom_site_disorder_group
Ru Ru1 0.524202(17) 0.149640(15) 0.235137(13) 0.01477(5) Uani d . 1 . .
Ru Ru2 0.464067(17) 0.348007(15) 0.276292(13) 0.01422(5) Uani d . 1 . .
Ru Ru3 0.306485(17) 0.231861(16) 0.312682(14) 0.01602(5) Uani d . 1 . .
As As1 0.69998(2) 0.17494(2) 0.166538(17) 0.01419(6) Uani d . 1 . .
As As2 0.64874(2) 0.37420(2) 0.256950(17) 0.01438(6) Uani d . 1 . .
P P1 0.21075(6) 0.11577(5) 0.29766(4) 0.01570(13) Uani d . 1 . .
F F1 0.32445(16) 0.01111(13) 0.13905(11) 0.0256(4) Uani d . 1 . .
F F2 0.2792(2) 0.06177(15) -0.01870(12) 0.0350(5) Uani d . 1 . .
F F3 0.10632(19) 0.21441(16) -0.05752(12) 0.0338(5) Uani d . 1 . .
F F4 -0.01665(16) 0.32048(16) 0.06474(13) 0.0325(4) Uani d . 1 . .
F F5 0.02756(14) 0.27309(14) 0.22319(11) 0.0247(4) Uani d . 1 . .
O O1 0.41632(18) 0.19539(17) 0.07211(14) 0.0251(4) Uani d . 1 . .
O O2 0.5609(2) -0.06487(17) 0.20836(17) 0.0336(5) Uani d . 1 . .
O O3 0.61565(19) 0.08889(18) 0.40559(14) 0.0282(5) Uani d . 1 . .
O O4 0.4936(2) 0.28944(17) 0.46205(14) 0.0284(5) Uani d . 1 . .
O O5 0.3194(2) 0.54971(17) 0.30900(15) 0.0319(5) Uani d . 1 . .
O O6 0.45619(19) 0.40229(17) 0.08624(14) 0.0253(4) Uani d . 1 . .
O O7 0.23052(18) 0.35871(17) 0.15241(15) 0.0270(5) Uani d . 1 . .
O O8 0.1254(2) 0.3807(2) 0.40125(19) 0.0401(6) Uani d . 1 . .
O O9 0.3746(2) 0.1271(2) 0.48352(15) 0.0324(5) Uani d . 1 . .
C C1 0.8252(2) 0.0604(2) 0.16541(18) 0.0178(5) Uani d . 1 . .
C C2 0.9180(2) 0.0583(2) 0.10684(18) 0.0196(5) Uani d . 1 . .
H H2A 0.9202 0.1114 0.0660 0.023 Uiso calc R 1 . .
C C3 1.0078(2) -0.0238(2) 0.1095(2) 0.0233(6) Uani d . 1 . .
H H3A 1.0696 -0.0251 0.0702 0.028 Uiso calc R 1 . .
C C4 1.0053(3) -0.1031(2) 0.1703(2) 0.0254(6) Uani d . 1 . .
H H4A 1.0650 -0.1577 0.1719 0.030 Uiso calc R 1 . .
C C5 0.9128(3) -0.1009(2) 0.2292(2) 0.0268(6) Uani d . 1 . .
H H5A 0.9112 -0.1537 0.2704 0.032 Uiso calc R 1 . .
C C6 0.8228(2) -0.0199(2) 0.22656(19) 0.0216(5) Uani d . 1 . .
H H6A 0.7608 -0.0191 0.2656 0.026 Uiso calc R 1 . .
C C7 0.7080(2) 0.2292(2) 0.04967(16) 0.0168(5) Uani d . 1 . .
C C8 0.7381(3) 0.3180(2) 0.02187(19) 0.0232(6) Uani d . 1 . .
H H8A 0.7572 0.3525 0.0595 0.028 Uiso calc R 1 . .
C C9 0.7392(3) 0.3543(2) -0.0628(2) 0.0289(7) Uani d . 1 . .
H H9A 0.7587 0.4135 -0.0815 0.035 Uiso calc R 1 . .
C C10 0.7116(3) 0.3027(2) -0.11942(19) 0.0281(7) Uani d . 1 . .
H H10A 0.7132 0.3270 -0.1759 0.034 Uiso calc R 1 . .
C C11 0.6815(3) 0.2148(2) -0.09154(19) 0.0259(6) Uani d . 1 . .
H H11A 0.6632 0.1801 -0.1295 0.031 Uiso calc R 1 . .
C C12 0.6786(2) 0.1783(2) -0.00691(18) 0.0211(5) Uani d . 1 . .
H H12A 0.6572 0.1200 0.0117 0.025 Uiso calc R 1 . .
C C13 0.7620(2) 0.2601(2) 0.22097(17) 0.0162(5) Uani d . 1 . .
H H13A 0.7959 0.2224 0.2693 0.019 Uiso calc R 1 . .
H H13B 0.8190 0.2825 0.1822 0.019 Uiso calc R 1 . .
C C14 0.6792(2) 0.4828(2) 0.17732(17) 0.0175(5) Uani d . 1 . .
C C15 0.5925(2) 0.5543(2) 0.14568(18) 0.0212(5) Uani d . 1 . .
H H15A 0.5202 0.5506 0.1637 0.025 Uiso calc R 1 . .
C C16 0.6136(3) 0.6314(2) 0.0871(2) 0.0256(6) Uani d . 1 . .
H H16A 0.5555 0.6792 0.0659 0.031 Uiso calc R 1 . .
C C17 0.7214(3) 0.6368(3) 0.0605(2) 0.0289(7) Uani d . 1 . .
H H17A 0.7356 0.6877 0.0207 0.035 Uiso calc R 1 . .
C C18 0.8085(3) 0.5662(3) 0.0930(2) 0.0277(6) Uani d . 1 . .
H H18A 0.8808 0.5701 0.0750 0.033 Uiso calc R 1 . .
C C19 0.7876(2) 0.4900(2) 0.1523(2) 0.0222(6) Uani d . 1 . .
H H19A 0.8456 0.4438 0.1753 0.027 Uiso calc R 1 . .
C C20 0.7044(2) 0.4011(2) 0.35381(17) 0.0181(5) Uani d . 1 . .
C C21 0.6342(3) 0.4680(3) 0.4041(2) 0.0320(7) Uani d . 1 . .
H H21A 0.5621 0.4957 0.3921 0.038 Uiso calc R 1 . .
C C22 0.6710(3) 0.4935(3) 0.4722(3) 0.0400(9) Uani d . 1 . .
H H22A 0.6235 0.5380 0.5059 0.048 Uiso calc R 1 . .
C C23 0.7785(3) 0.4529(3) 0.4900(2) 0.0295(7) Uani d . 1 . .
H H23A 0.8032 0.4707 0.5352 0.035 Uiso calc R 1 . .
C C24 0.8481(3) 0.3866(2) 0.4410(2) 0.0257(6) Uani d . 1 . .
H H24A 0.9201 0.3593 0.4532 0.031 Uiso calc R 1 . .
C C25 0.8117(2) 0.3596(2) 0.37293(19) 0.0219(5) Uani d . 1 . .
H H25A 0.8591 0.3139 0.3403 0.026 Uiso calc R 1 . .
C C26 0.1728(2) 0.1353(2) 0.19005(17) 0.0180(5) Uani d . 1 . .
C C27 0.2360(2) 0.0849(2) 0.12485(18) 0.0205(5) Uani d . 1 . .
C C28 0.2146(3) 0.1108(2) 0.04191(18) 0.0244(6) Uani d . 1 . .
C C29 0.1278(3) 0.1885(2) 0.02168(19) 0.0257(6) Uani d . 1 . .
C C30 0.0648(2) 0.2423(2) 0.08410(19) 0.0234(6) Uani d . 1 . .
C C31 0.0880(2) 0.2150(2) 0.16600(18) 0.0199(5) Uani d . 1 . .
C C32 0.2689(2) -0.0174(2) 0.31666(17) 0.0187(5) Uani d . 1 . .
C C33 0.3620(3) -0.0532(2) 0.35865(19) 0.0238(6) Uani d . 1 . .
H H33A 0.3986 -0.0095 0.3723 0.029 Uiso calc R 1 . .
C C34 0.4008(3) -0.1537(3) 0.3805(2) 0.0303(7) Uani d . 1 . .
H H34A 0.4637 -0.1768 0.4079 0.036 Uiso calc R 1 . .
C C35 0.3467(3) -0.2193(2) 0.3617(2) 0.0305(7) Uani d . 1 . .
H H35A 0.3723 -0.2865 0.3771 0.037 Uiso calc R 1 . .
C C36 0.2530(3) -0.1846(2) 0.3193(2) 0.0269(6) Uani d . 1 . .
H H36A 0.2164 -0.2287 0.3064 0.032 Uiso calc R 1 . .
C C37 0.2147(3) -0.0846(2) 0.29670(18) 0.0223(6) Uani d . 1 . .
H H37A 0.1527 -0.0619 0.2681 0.027 Uiso calc R 1 . .
C C38 0.0781(2) 0.1203(2) 0.36324(17) 0.0179(5) Uani d . 1 . .
C C39 -0.0093(2) 0.0919(2) 0.33857(18) 0.0196(5) Uani d . 1 . .
H H39A -0.0049 0.0762 0.2844 0.023 Uiso calc R 1 . .
C C40 -0.1028(2) 0.0870(2) 0.39465(19) 0.0213(5) Uani d . 1 . .
H H40A -0.1604 0.0676 0.3778 0.026 Uiso calc R 1 . .
C C41 -0.1109(2) 0.1109(2) 0.4755(2) 0.0241(6) Uani d . 1 . .
H H41A -0.1740 0.1084 0.5124 0.029 Uiso calc R 1 . .
C C42 -0.0244(3) 0.1386(2) 0.50100(18) 0.0233(6) Uani d . 1 . .
H H42A -0.0290 0.1537 0.5554 0.028 Uiso calc R 1 . .
C C43 0.0695(2) 0.1438(2) 0.44474(18) 0.0206(5) Uani d . 1 . .
H H43A 0.1269 0.1631 0.4618 0.025 Uiso calc R 1 . .
C C44 0.4530(2) 0.1837(2) 0.13446(18) 0.0194(5) Uani d . 1 . .
C C45 0.5443(2) 0.0156(2) 0.21989(19) 0.0225(6) Uani d . 1 . .
C C46 0.5774(2) 0.1157(2) 0.34376(18) 0.0201(5) Uani d . 1 . .
C C47 0.4802(2) 0.3059(2) 0.39310(19) 0.0205(5) Uani d . 1 . .
C C48 0.3746(2) 0.4735(2) 0.29795(17) 0.0201(5) Uani d . 1 . .
C C49 0.4575(2) 0.3773(2) 0.15634(18) 0.0190(5) Uani d . 1 . .
C C50 0.2671(2) 0.3107(2) 0.20913(19) 0.0216(5) Uani d . 1 . .
C C51 0.1929(3) 0.3231(2) 0.3690(2) 0.0253(6) Uani d . 1 . .
C C52 0.3560(2) 0.1641(2) 0.41851(19) 0.0225(6) Uani d . 1 . .
Cl Cl1A 0.9948(5) 0.6545(2) 0.3796(2) 0.1120(18) Uani d PD 0.50 A 1
Cl Cl2A 0.8101(3) 0.6591(3) 0.2961(3) 0.0877(11) Uani d PD 0.50 A 1
Cl Cl3A 1.0299(3) 0.5688(6) 0.2281(2) 0.128(2) Uani d PD 0.50 A 1
C C53A 0.9402(11) 0.5940(8) 0.3180(6) 0.071(4) Uani d PD 0.50 A 1
H H53A 0.9334 0.5310 0.3497 0.086 Uiso calc PR 0.50 A 1
Cl Cl1B 0.7461(4) 0.7106(3) 0.2760(3) 0.0970(12) Uiso d PD 0.50 B 2
Cl Cl2B 0.8857(6) 0.6721(5) 0.4055(4) 0.140(2) Uiso d PD 0.50 B 2
Cl Cl3B 0.9765(4) 0.6119(4) 0.2435(3) 0.1025(13) Uiso d PD 0.50 B 2
C C53B 0.8682(13) 0.6310(13) 0.3144(10) 0.089(5) Uiso d PD 0.50 B 2
H H53B 0.8512 0.5667 0.3316 0.107 Uiso calc PR 0.50 B 2

loop_
_atom_site_aniso_label
_atom_site_aniso_U_11
_atom_site_aniso_U_22
_atom_site_aniso_U_33
_atom_site_aniso_U_12
_atom_site_aniso_U_13
_atom_site_aniso_U_23
Ru1 0.01463(9) 0.01510(9) 0.01545(10) -0.00625(7) -0.00122(7) -0.00026(7)
Ru2 0.01310(9) 0.01471(9) 0.01522(9) -0.00497(7) -0.00170(7) 0.00006(7)
Ru3 0.01377(9) 0.01956(10) 0.01610(10) -0.00761(8) -0.00084(7) -0.00084(8)
As1 0.01427(12) 0.01494(12) 0.01388(12) -0.00502(9) -0.00136(9) -0.00087(9)
As2 0.01357(12) 0.01500(12) 0.01544(12) -0.00520(9) -0.00202(9) -0.00102(9)
P1 0.0148(3) 0.0191(3) 0.0140(3) -0.0069(2) -0.0010(2) -0.0003(2)
F1 0.0305(9) 0.0228(9) 0.0207(8) -0.0047(7) 0.0020(7) -0.0019(7)
F2 0.0597(14) 0.0280(10) 0.0167(9) -0.0118(9) 0.0032(9) -0.0057(7)
F3 0.0493(12) 0.0416(11) 0.0174(9) -0.0225(10) -0.0128(8) 0.0045(8)
F4 0.0237(9) 0.0416(11) 0.0290(10) -0.0067(8) -0.0095(8) 0.0106(8)
F5 0.0184(8) 0.0305(9) 0.0216(8) -0.0033(7) 0.0003(6) 0.0010(7)
O1 0.0257(11) 0.0286(11) 0.0233(10) -0.0106(9) -0.0079(8) 0.0014(9)
O2 0.0416(14) 0.0218(11) 0.0388(14) -0.0118(10) 0.0015(11) -0.0069(10)
O3 0.0284(11) 0.0310(12) 0.0222(11) -0.0029(9) -0.0054(9) 0.0007(9)
O4 0.0379(13) 0.0264(11) 0.0218(11) -0.0098(10) -0.0083(9) 0.0030(9)
O5 0.0406(14) 0.0228(11) 0.0251(11) 0.0018(10) 0.0015(10) -0.0018(9)
O6 0.0290(11) 0.0296(11) 0.0200(10) -0.0128(9) -0.0051(8) 0.0012(8)
O7 0.0228(11) 0.0312(12) 0.0276(11) -0.0112(9) -0.0065(9) 0.0065(9)
O8 0.0289(13) 0.0386(14) 0.0540(17) -0.0081(11) 0.0100(12) -0.0237(13)
O9 0.0336(13) 0.0451(14) 0.0220(11) -0.0191(11) -0.0063(9) 0.0057(10)
C1 0.0175(12) 0.0177(12) 0.0193(12) -0.0049(10) -0.0032(10) -0.0037(10)
C2 0.0196(13) 0.0227(13) 0.0186(12) -0.0077(10) -0.0007(10) -0.0062(10)
C3 0.0178(13) 0.0263(14) 0.0277(15) -0.0050(11) -0.0011(11) -0.0113(12)
C4 0.0218(14) 0.0222(14) 0.0323(16) 0.0001(11) -0.0083(12) -0.0083(12)
C5 0.0284(15) 0.0204(14) 0.0304(16) -0.0036(12) -0.0077(12) 0.0010(12)
C6 0.0211(13) 0.0208(13) 0.0224(13) -0.0051(11) -0.0035(10) -0.0001(11)
C7 0.0176(12) 0.0178(12) 0.0138(11) -0.0028(10) -0.0014(9) -0.0010(9)
C8 0.0288(15) 0.0218(13) 0.0199(13) -0.0094(11) -0.0014(11) -0.0015(11)
C9 0.0380(18) 0.0224(14) 0.0232(15) -0.0074(13) 0.0009(13) 0.0027(11)
C10 0.0335(17) 0.0284(15) 0.0158(13) 0.0016(13) -0.0024(11) 0.0015(11)
C11 0.0290(15) 0.0291(15) 0.0192(13) -0.0032(12) -0.0050(11) -0.0057(11)
C12 0.0232(13) 0.0204(13) 0.0196(13) -0.0049(11) -0.0032(10) -0.0023(10)
C13 0.0148(11) 0.0172(12) 0.0171(12) -0.0043(9) -0.0025(9) -0.0026(9)
C14 0.0203(13) 0.0178(12) 0.0158(12) -0.0074(10) -0.0022(10) -0.0010(9)
C15 0.0191(13) 0.0246(14) 0.0212(13) -0.0077(11) -0.0041(10) -0.0009(11)
C16 0.0277(15) 0.0254(14) 0.0253(15) -0.0119(12) -0.0086(12) 0.0075(12)
C17 0.0324(16) 0.0299(16) 0.0278(15) -0.0185(13) -0.0071(13) 0.0089(12)
C18 0.0234(14) 0.0317(16) 0.0310(16) -0.0161(13) -0.0037(12) 0.0039(13)
C19 0.0196(13) 0.0216(13) 0.0277(14) -0.0096(11) -0.0042(11) 0.0001(11)
C20 0.0185(12) 0.0190(12) 0.0183(12) -0.0067(10) -0.0025(10) -0.0032(10)
C21 0.0228(15) 0.0383(18) 0.0352(18) 0.0006(13) -0.0047(13) -0.0181(15)
C22 0.0331(18) 0.050(2) 0.040(2) -0.0014(16) -0.0035(15) -0.0302(18)
C23 0.0327(17) 0.0384(18) 0.0231(15) -0.0135(14) -0.0041(12) -0.0118(13)
C24 0.0234(14) 0.0300(15) 0.0269(15) -0.0082(12) -0.0078(12) -0.0053(12)
C25 0.0196(13) 0.0240(14) 0.0235(14) -0.0046(11) -0.0038(10) -0.0066(11)
C26 0.0182(12) 0.0239(13) 0.0146(11) -0.0116(10) -0.0012(9) -0.0003(10)
C27 0.0245(14) 0.0209(13) 0.0181(12) -0.0112(11) -0.0005(10) -0.0006(10)
C28 0.0360(16) 0.0250(14) 0.0163(13) -0.0166(13) 0.0000(11) -0.0021(11)
C29 0.0337(16) 0.0307(15) 0.0195(13) -0.0208(13) -0.0078(12) 0.0029(11)
C30 0.0183(13) 0.0292(15) 0.0244(14) -0.0122(11) -0.0065(11) 0.0071(11)
C31 0.0172(12) 0.0258(14) 0.0179(12) -0.0105(11) 0.0000(10) 0.0010(10)
C32 0.0205(13) 0.0201(12) 0.0158(12) -0.0078(10) 0.0005(10) -0.0003(10)
C33 0.0249(14) 0.0248(14) 0.0222(14) -0.0082(11) -0.0046(11) 0.0016(11)
C34 0.0318(16) 0.0291(16) 0.0267(16) -0.0065(13) -0.0073(13) 0.0093(13)
C35 0.0404(19) 0.0198(14) 0.0276(16) -0.0057(13) -0.0023(13) 0.0043(12)
C36 0.0374(17) 0.0229(14) 0.0217(14) -0.0123(13) 0.0018(12) -0.0033(11)
C37 0.0258(14) 0.0239(14) 0.0193(13) -0.0093(11) -0.0010(11) -0.0044(11)
C38 0.0167(12) 0.0208(12) 0.0160(12) -0.0070(10) 0.0002(9) 0.0008(10)
C39 0.0183(12) 0.0211(13) 0.0195(13) -0.0070(10) -0.0025(10) 0.0012(10)
C40 0.0154(12) 0.0251(14) 0.0235(14) -0.0087(10) -0.0016(10) 0.0032(11)
C41 0.0199(13) 0.0250(14) 0.0249(14) -0.0071(11) 0.0038(11) 0.0013(11)
C42 0.0262(14) 0.0265(14) 0.0167(13) -0.0086(12) 0.0025(11) -0.0021(11)
C43 0.0205(13) 0.0239(13) 0.0191(13) -0.0095(11) -0.0015(10) -0.0012(10)
C44 0.0191(12) 0.0180(12) 0.0223(13) -0.0084(10) -0.0012(10) -0.0005(10)
C45 0.0225(13) 0.0242(14) 0.0217(13) -0.0096(11) -0.0007(11) 0.0002(11)
C46 0.0180(12) 0.0195(12) 0.0214(13) -0.0045(10) 0.0010(10) -0.0014(10)
C47 0.0208(13) 0.0176(12) 0.0227(13) -0.0056(10) -0.0018(10) 0.0002(10)
C48 0.0219(13) 0.0213(13) 0.0159(12) -0.0060(11) -0.0003(10) 0.0010(10)
C49 0.0168(12) 0.0210(13) 0.0212(13) -0.0086(10) -0.0016(10) -0.0020(10)
C50 0.0173(12) 0.0238(14) 0.0252(14) -0.0100(11) -0.0010(10) 0.0000(11)
C51 0.0224(14) 0.0276(15) 0.0280(15) -0.0112(12) 0.0013(11) -0.0048(12)
C52 0.0202(13) 0.0279(14) 0.0225(14) -0.0120(11) -0.0011(10) -0.0027(11)
Cl1A 0.209(5) 0.0446(14) 0.092(2) 0.009(2) -0.112(3) -0.0128(14)
Cl2A 0.068(2) 0.097(3) 0.120(3) -0.049(2) 0.006(2) -0.047(2)
Cl3A 0.060(2) 0.275(7) 0.0578(19) -0.041(3) 0.0028(15) -0.055(3)
C53A 0.116(11) 0.045(5) 0.055(6) -0.042(7) 0.034(7) -0.015(5)

loop_
_atom_type_symbol
_atom_type_description
_atom_type_scat_dispersion_real
_atom_type_scat_dispersion_imag
_atom_type_scat_source
C C 0.0033 0.0016 'International Tables Vol C Tables 4.2.6.8 and 6.1.1.4'
H H 0.0000 0.0000 'International Tables Vol C Tables 4.2.6.8 and 6.1.1.4'
O O 0.0106 0.0060 'International Tables Vol C Tables 4.2.6.8 and 6.1.1.4'
F F 0.0171 0.0103 'International Tables Vol C Tables 4.2.6.8 and 6.1.1.4'
P P 0.1023 0.0942 'International Tables Vol C Tables 4.2.6.8 and 6.1.1.4'
Cl Cl 0.1484 0.1585 'International Tables Vol C Tables 4.2.6.8 and 6.1.1.4'
As As 0.0499 2.0058 'International Tables Vol C Tables 4.2.6.8 and 6.1.1.4'
Ru Ru -1.2594 0.8363 'International Tables Vol C Tables 4.2.6.8 and 6.1.1.4'

loop_
_geom_angle_atom_site_label_1
_geom_angle_atom_site_label_2
_geom_angle_atom_site_label_3
_geom_angle_site_symmetry_1
_geom_angle_site_symmetry_3
_geom_angle
_geom_angle_publ_flag
C45 Ru1 C44 . . 87.69(13) ?
C45 Ru1 C46 . . 92.37(13) ?
C44 Ru1 C46 . . 172.77(12) ?
C45 Ru1 As1 . . 99.18(9) ?
C44 Ru1 As1 . . 94.51(8) ?
C46 Ru1 As1 . . 92.62(8) ?
C45 Ru1 Ru2 . . 170.93(9) ?
C44 Ru1 Ru2 . . 93.53(9) ?
C46 Ru1 Ru2 . . 85.29(9) ?
As1 Ru1 Ru2 . . 89.691(10) ?
C45 Ru1 Ru3 . . 111.96(9) ?
C44 Ru1 Ru3 . . 83.03(9) ?
C46 Ru1 Ru3 . . 90.25(8) ?
As1 Ru1 Ru3 . . 148.582(12) ?
Ru2 Ru1 Ru3 . . 59.370(7) ?
C48 Ru2 C47 . . 93.06(12) ?
C48 Ru2 C49 . . 92.85(12) ?
C47 Ru2 C49 . . 174.09(12) ?
C48 Ru2 As2 . . 102.74(9) ?
C47 Ru2 As2 . . 88.81(9) ?
C49 Ru2 As2 . . 89.79(8) ?
C48 Ru2 Ru3 . . 101.06(9) ?
C47 Ru2 Ru3 . . 80.96(9) ?
C49 Ru2 Ru3 . . 98.00(8) ?
As2 Ru2 Ru3 . . 154.528(12) ?
C48 Ru2 Ru1 . . 159.52(9) ?
C47 Ru2 Ru1 . . 92.48(9) ?
C49 Ru2 Ru1 . . 82.00(9) ?
As2 Ru2 Ru1 . . 97.077(10) ?
Ru3 Ru2 Ru1 . . 60.450(7) ?
C51 Ru3 C50 . . 87.52(14) ?
C51 Ru3 C52 . . 91.29(14) ?
C50 Ru3 C52 . . 173.07(12) ?
C51 Ru3 P1 . . 100.25(9) ?
C50 Ru3 P1 . . 93.42(9) ?
C52 Ru3 P1 . . 93.52(9) ?
C51 Ru3 Ru2 . . 97.64(9) ?
C50 Ru3 Ru2 . . 76.95(8) ?
C52 Ru3 Ru2 . . 96.46(8) ?
P1 Ru3 Ru2 . . 159.28(2) ?
C51 Ru3 Ru1 . . 157.38(9) ?
C50 Ru3 Ru1 . . 91.23(9) ?
C52 Ru3 Ru1 . . 87.24(9) ?
P1 Ru3 Ru1 . . 102.374(19) ?
Ru2 Ru3 Ru1 . . 60.180(7) ?
C7 As1 C1 . . 101.81(11) ?
C7 As1 C13 . . 104.16(11) ?
C1 As1 C13 . . 98.63(11) ?
C7 As1 Ru1 . . 117.89(8) ?
C1 As1 Ru1 . . 117.30(8) ?
C13 As1 Ru1 . . 114.39(8) ?
C14 As2 C20 . . 99.53(12) ?
C14 As2 C13 . . 103.74(12) ?
C20 As2 C13 . . 102.41(11) ?
C14 As2 Ru2 . . 118.35(8) ?
C20 As2 Ru2 . . 117.46(8) ?
C13 As2 Ru2 . . 113.05(8) ?
C32 P1 C38 . . 97.60(13) ?
C32 P1 C26 . . 104.34(13) ?
C38 P1 C26 . . 103.31(13) ?
C32 P1 Ru3 . . 122.83(10) ?
C38 P1 Ru3 . . 117.20(10) ?
C26 P1 Ru3 . . 109.21(9) ?
C2 C1 C6 . . 119.5(3) ?
C2 C1 As1 . . 121.4(2) ?
C6 C1 As1 . . 119.0(2) ?
C1 C2 C3 . . 120.0(3) ?
C1 C2 H2A . . 120.0 ?
C3 C2 H2A . . 120.0 ?
C4 C3 C2 . . 120.4(3) ?
C4 C3 H3A . . 119.8 ?
C2 C3 H3A . . 119.8 ?
C3 C4 C5 . . 119.7(3) ?
C3 C4 H4A . . 120.2 ?
C5 C4 H4A . . 120.2 ?
C6 C5 C4 . . 120.3(3) ?
C6 C5 H5A . . 119.8 ?
C4 C5 H5A . . 119.8 ?
C5 C6 C1 . . 120.2(3) ?
C5 C6 H6A . . 119.9 ?
C1 C6 H6A . . 119.9 ?
C12 C7 C8 . . 120.0(3) ?
C12 C7 As1 . . 117.6(2) ?
C8 C7 As1 . . 122.4(2) ?
C9 C8 C7 . . 119.5(3) ?
C9 C8 H8A . . 120.3 ?
C7 C8 H8A . . 120.3 ?
C10 C9 C8 . . 120.5(3) ?
C10 C9 H9A . . 119.8 ?
C8 C9 H9A . . 119.8 ?
C11 C10 C9 . . 119.9(3) ?
C11 C10 H10A . . 120.1 ?
C9 C10 H10A . . 120.1 ?
C10 C11 C12 . . 120.2(3) ?
C10 C11 H11A . . 119.9 ?
C12 C11 H11A . . 119.9 ?
C7 C12 C11 . . 120.0(3) ?
C7 C12 H12A . . 120.0 ?
C11 C12 H12A . . 120.0 ?
As2 C13 As1 . . 111.64(13) ?
As2 C13 H13A . . 109.3 ?
As1 C13 H13A . . 109.3 ?
As2 C13 H13B . . 109.3 ?
As1 C13 H13B . . 109.3 ?
H13A C13 H13B . . 108.0 ?
C15 C14 C19 . . 119.9(3) ?
C15 C14 As2 . . 119.8(2) ?
C19 C14 As2 . . 120.3(2) ?
C14 C15 C16 . . 120.2(3) ?
C14 C15 H15A . . 119.9 ?
C16 C15 H15A . . 119.9 ?
C17 C16 C15 . . 119.8(3) ?
C17 C16 H16A . . 120.1 ?
C15 C16 H16A . . 120.1 ?
C16 C17 C18 . . 120.3(3) ?
C16 C17 H17A . . 119.9 ?
C18 C17 H17A . . 119.9 ?
C19 C18 C17 . . 120.0(3) ?
C19 C18 H18A . . 120.0 ?
C17 C18 H18A . . 120.0 ?
C18 C19 C14 . . 119.8(3) ?
C18 C19 H19A . . 120.1 ?
C14 C19 H19A . . 120.1 ?
C21 C20 C25 . . 119.2(3) ?
C21 C20 As2 . . 117.6(2) ?
C25 C20 As2 . . 123.1(2) ?
C20 C21 C22 . . 120.2(3) ?
C20 C21 H21A . . 119.9 ?
C22 C21 H21A . . 119.9 ?
C23 C22 C21 . . 120.1(3) ?
C23 C22 H22A . . 119.9 ?
C21 C22 H22A . . 119.9 ?
C24 C23 C22 . . 120.0(3) ?
C24 C23 H23A . . 120.0 ?
C22 C23 H23A . . 120.0 ?
C23 C24 C25 . . 120.4(3) ?
C23 C24 H24A . . 119.8 ?
C25 C24 H24A . . 119.8 ?
C20 C25 C24 . . 120.0(3) ?
C20 C25 H25A . . 120.0 ?
C24 C25 H25A . . 120.0 ?
C31 C26 C27 . . 115.3(3) ?
C31 C26 P1 . . 120.1(2) ?
C27 C26 P1 . . 123.6(2) ?
F1 C27 C28 . . 116.5(3) ?
F1 C27 C26 . . 121.0(3) ?
C28 C27 C26 . . 122.5(3) ?
F2 C28 C29 . . 119.7(3) ?
F2 C28 C27 . . 120.3(3) ?
C29 C28 C27 . . 120.0(3) ?
F3 C29 C28 . . 120.7(3) ?
F3 C29 C30 . . 119.8(3) ?
C28 C29 C30 . . 119.4(3) ?
F4 C30 C31 . . 120.7(3) ?
F4 C30 C29 . . 120.0(3) ?
C31 C30 C29 . . 119.3(3) ?
F5 C31 C30 . . 116.5(3) ?
F5 C31 C26 . . 119.9(2) ?
C30 C31 C26 . . 123.4(3) ?
C33 C32 C37 . . 118.8(3) ?
C33 C32 P1 . . 119.9(2) ?
C37 C32 P1 . . 120.9(2) ?
C34 C33 C32 . . 120.6(3) ?
C34 C33 H33A . . 119.7 ?
C32 C33 H33A . . 119.7 ?
C35 C34 C33 . . 120.4(3) ?
C35 C34 H34A . . 119.8 ?
C33 C34 H34A . . 119.8 ?
C34 C35 C36 . . 119.8(3) ?
C34 C35 H35A . . 120.1 ?
C36 C35 H35A . . 120.1 ?
C37 C36 C35 . . 120.0(3) ?
C37 C36 H36A . . 120.0 ?
C35 C36 H36A . . 120.0 ?
C36 C37 C32 . . 120.4(3) ?
C36 C37 H37A . . 119.8 ?
C32 C37 H37A . . 119.8 ?
C43 C38 C39 . . 118.8(3) ?
C43 C38 P1 . . 117.6(2) ?
C39 C38 P1 . . 123.4(2) ?
C40 C39 C38 . . 120.4(3) ?
C40 C39 H39A . . 119.8 ?
C38 C39 H39A . . 119.8 ?
C41 C40 C39 . . 120.5(3) ?
C41 C40 H40A . . 119.8 ?
C39 C40 H40A . . 119.8 ?
C40 C41 C42 . . 119.8(3) ?
C40 C41 H41A . . 120.1 ?
C42 C41 H41A . . 120.1 ?
C41 C42 C43 . . 119.8(3) ?
C41 C42 H42A . . 120.1 ?
C43 C42 H42A . . 120.1 ?
C38 C43 C42 . . 120.8(3) ?
C38 C43 H43A . . 119.6 ?
C42 C43 H43A . . 119.6 ?
O1 C44 Ru1 . . 173.4(3) ?
O2 C45 Ru1 . . 176.8(3) ?
O3 C46 Ru1 . . 174.1(3) ?
O4 C47 Ru2 . . 172.9(3) ?
O5 C48 Ru2 . . 178.1(3) ?
O6 C49 Ru2 . . 173.8(3) ?
O7 C50 Ru3 . . 171.5(3) ?
O8 C51 Ru3 . . 177.7(3) ?
O9 C52 Ru3 . . 173.4(3) ?
Cl2A C53A Cl1A . . 111.5(6) ?
Cl2A C53A Cl3A . . 112.4(7) ?
Cl1A C53A Cl3A . . 109.9(7) ?
Cl2A C53A H53A . . 107.6 ?
Cl1A C53A H53A . . 107.6 ?
Cl3A C53A H53A . . 107.6 ?
Cl3B C53B Cl2B . . 116.4(10) ?
Cl3B C53B Cl1B . . 114.4(9) ?
Cl2B C53B Cl1B . . 107.6(9) ?
Cl3B C53B H53B . . 105.9 ?
Cl2B C53B H53B . . 105.9 ?
Cl1B C53B H53B . . 105.9 ?

loop_
_geom_bond_atom_site_label_1
_geom_bond_atom_site_label_2
_geom_bond_site_symmetry_2
_geom_bond_distance
_geom_bond_publ_flag
Ru1 C45 . 1.897(3) ?
Ru1 C44 . 1.922(3) ?
Ru1 C46 . 1.931(3) ?
Ru1 As1 . 2.4210(3) ?
Ru1 Ru2 . 2.8653(3) ?
Ru1 Ru3 . 2.8730(3) ?
Ru2 C48 . 1.894(3) ?
Ru2 C47 . 1.927(3) ?
Ru2 C49 . 1.940(3) ?
Ru2 As2 . 2.4243(3) ?
Ru2 Ru3 . 2.8418(3) ?
Ru3 C51 . 1.887(3) ?
Ru3 C50 . 1.931(3) ?
Ru3 C52 . 1.946(3) ?
Ru3 P1 . 2.3367(7) ?
As1 C7 . 1.938(3) ?
As1 C1 . 1.951(3) ?
As1 C13 . 1.964(3) ?
As2 C14 . 1.937(3) ?
As2 C20 . 1.939(3) ?
As2 C13 . 1.958(3) ?
P1 C32 . 1.835(3) ?
P1 C38 . 1.839(3) ?
P1 C26 . 1.844(3) ?
F1 C27 . 1.339(3) ?
F2 C28 . 1.337(4) ?
F3 C29 . 1.333(3) ?
F4 C30 . 1.337(4) ?
F5 C31 . 1.346(3) ?
O1 C44 . 1.148(4) ?
O2 C45 . 1.142(4) ?
O3 C46 . 1.150(4) ?
O4 C47 . 1.139(4) ?
O5 C48 . 1.146(4) ?
O6 C49 . 1.143(4) ?
O7 C50 . 1.142(4) ?
O8 C51 . 1.140(4) ?
O9 C52 . 1.136(4) ?
C1 C2 . 1.392(4) ?
C1 C6 . 1.398(4) ?
C2 C3 . 1.399(4) ?
C2 H2A . 0.9300 ?
C3 C4 . 1.386(5) ?
C3 H3A . 0.9300 ?
C4 C5 . 1.392(5) ?
C4 H4A . 0.9300 ?
C5 C6 . 1.391(4) ?
C5 H5A . 0.9300 ?
C6 H6A . 0.9300 ?
C7 C12 . 1.392(4) ?
C7 C8 . 1.398(4) ?
C8 C9 . 1.395(4) ?
C8 H8A . 0.9300 ?
C9 C10 . 1.388(5) ?
C9 H9A . 0.9300 ?
C10 C11 . 1.388(5) ?
C10 H10A . 0.9300 ?
C11 C12 . 1.394(4) ?
C11 H11A . 0.9300 ?
C12 H12A . 0.9300 ?
C13 H13A . 0.9700 ?
C13 H13B . 0.9700 ?
C14 C15 . 1.388(4) ?
C14 C19 . 1.395(4) ?
C15 C16 . 1.392(4) ?
C15 H15A . 0.9300 ?
C16 C17 . 1.384(5) ?
C16 H16A . 0.9300 ?
C17 C18 . 1.391(5) ?
C17 H17A . 0.9300 ?
C18 C19 . 1.389(4) ?
C18 H18A . 0.9300 ?
C19 H19A . 0.9300 ?
C20 C21 . 1.389(4) ?
C20 C25 . 1.392(4) ?
C21 C22 . 1.390(5) ?
C21 H21A . 0.9300 ?
C22 C23 . 1.385(5) ?
C22 H22A . 0.9300 ?
C23 C24 . 1.369(5) ?
C23 H23A . 0.9300 ?
C24 C25 . 1.396(4) ?
C24 H24A . 0.9300 ?
C25 H25A . 0.9300 ?
C26 C31 . 1.393(4) ?
C26 C27 . 1.395(4) ?
C27 C28 . 1.390(4) ?
C28 C29 . 1.377(5) ?
C29 C30 . 1.384(5) ?
C30 C31 . 1.382(4) ?
C32 C33 . 1.390(4) ?
C32 C37 . 1.405(4) ?
C33 C34 . 1.390(4) ?
C33 H33A . 0.9300 ?
C34 C35 . 1.378(5) ?
C34 H34A . 0.9300 ?
C35 C36 . 1.399(5) ?
C35 H35A . 0.9300 ?
C36 C37 . 1.385(4) ?
C36 H36A . 0.9300 ?
C37 H37A . 0.9300 ?
C38 C43 . 1.394(4) ?
C38 C39 . 1.396(4) ?
C39 C40 . 1.391(4) ?
C39 H39A . 0.9300 ?
C40 C41 . 1.386(4) ?
C40 H40A . 0.9300 ?
C41 C42 . 1.387(4) ?
C41 H41A . 0.9300 ?
C42 C43 . 1.396(4) ?
C42 H42A . 0.9300 ?
C43 H43A . 0.9300 ?
Cl1A C53A . 1.725(11) ?
Cl2A C53A . 1.723(14) ?
Cl3A C53A . 1.731(10) ?
C53A H53A . 0.9800 ?
Cl1B C53B . 1.794(14) ?
Cl2B C53B . 1.731(16) ?
Cl3B C53B . 1.644(15) ?
C53B H53B . 0.9800 ?

loop_
_geom_hbond_atom_site_label_D
_geom_hbond_atom_site_label_H
_geom_hbond_atom_site_label_A
_geom_hbond_site_symmetry_A
_geom_hbond_distance_DH
_geom_hbond_distance_HA
_geom_hbond_distance_DA
_geom_hbond_angle_DHA
_geom_hbond_publ_flag
C10 H10A O5 2_665 0.9300 2.5800 3.469(4) 160.00 yes
C12 H12A F2 2_655 0.9300 2.4800 3.274(3) 143.00 yes
C22 H22A O4 2_666 0.9300 2.5900 3.451(5) 154.00 yes
C34 H34A O4 2_656 0.9300 2.4900 3.201(4) 134.00 yes
C39 H39A Cg1 1_455 0.9300 2.93 3.749(3) 148 y
C41 H41A Cg2 2_556 0.9300 2.73 3.607(3) 157 y

loop_
_geom_torsion_atom_site_label_1
_geom_torsion_atom_site_label_2
_geom_torsion_atom_site_label_3
_geom_torsion_atom_site_label_4
_geom_torsion_site_symmetry_1
_geom_torsion_site_symmetry_2
_geom_torsion_site_symmetry_3
_geom_torsion_site_symmetry_4
_geom_torsion
_geom_torsion_publ_flag
C44 Ru1 Ru2 C48 . . . . 52.3(3) ?
C46 Ru1 Ru2 C48 . . . . -120.5(3) ?
As1 Ru1 Ru2 C48 . . . . 146.8(2) ?
Ru3 Ru1 Ru2 C48 . . . . -27.4(2) ?
C44 Ru1 Ru2 C47 . . . . 157.91(12) ?
C46 Ru1 Ru2 C47 . . . . -14.94(12) ?
As1 Ru1 Ru2 C47 . . . . -107.60(9) ?
Ru3 Ru1 Ru2 C47 . . . . 78.15(9) ?
C44 Ru1 Ru2 C49 . . . . -24.20(12) ?
C46 Ru1 Ru2 C49 . . . . 162.95(12) ?
As1 Ru1 Ru2 C49 . . . . 70.29(8) ?
Ru3 Ru1 Ru2 C49 . . . . -103.96(8) ?
C44 Ru1 Ru2 As2 . . . . -112.99(8) ?
C46 Ru1 Ru2 As2 . . . . 74.16(8) ?
As1 Ru1 Ru2 As2 . . . . -18.492(12) ?
Ru3 Ru1 Ru2 As2 . . . . 167.256(12) ?
C44 Ru1 Ru2 Ru3 . . . . 79.75(8) ?
C46 Ru1 Ru2 Ru3 . . . . -93.09(8) ?
As1 Ru1 Ru2 Ru3 . . . . 174.251(11) ?
C48 Ru2 Ru3 C51 . . . . -14.21(13) ?
C47 Ru2 Ru3 C51 . . . . 77.17(14) ?
C49 Ru2 Ru3 C51 . . . . -108.71(13) ?
As2 Ru2 Ru3 C51 . . . . 144.65(11) ?
Ru1 Ru2 Ru3 C51 . . . . 175.25(10) ?
C48 Ru2 Ru3 C50 . . . . 71.44(13) ?
C47 Ru2 Ru3 C50 . . . . 162.82(13) ?
C49 Ru2 Ru3 C50 . . . . -23.07(13) ?
As2 Ru2 Ru3 C50 . . . . -129.70(10) ?
Ru1 Ru2 Ru3 C50 . . . . -99.10(9) ?
C48 Ru2 Ru3 C52 . . . . -106.39(13) ?
C47 Ru2 Ru3 C52 . . . . -15.01(13) ?
C49 Ru2 Ru3 C52 . . . . 159.11(13) ?
As2 Ru2 Ru3 C52 . . . . 52.47(10) ?
Ru1 Ru2 Ru3 C52 . . . . 83.07(9) ?
C48 Ru2 Ru3 P1 . . . . 135.34(10) ?
C47 Ru2 Ru3 P1 . . . . -133.28(10) ?
C49 Ru2 Ru3 P1 . . . . 40.83(10) ?
As2 Ru2 Ru3 P1 . . . . -65.80(7) ?
Ru1 Ru2 Ru3 P1 . . . . -35.20(6) ?
C48 Ru2 Ru3 Ru1 . . . . 170.54(9) ?
C47 Ru2 Ru3 Ru1 . . . . -98.08(9) ?
C49 Ru2 Ru3 Ru1 . . . . 76.04(9) ?
As2 Ru2 Ru3 Ru1 . . . . -30.60(3) ?
C45 Ru1 Ru3 C51 . . . . 164.7(3) ?
C44 Ru1 Ru3 C51 . . . . -110.6(3) ?
C46 Ru1 Ru3 C51 . . . . 72.0(3) ?
As1 Ru1 Ru3 C51 . . . . -23.4(3) ?
Ru2 Ru1 Ru3 C51 . . . . -12.3(3) ?
C45 Ru1 Ru3 C50 . . . . -108.79(13) ?
C44 Ru1 Ru3 C50 . . . . -24.13(12) ?
C46 Ru1 Ru3 C50 . . . . 158.55(12) ?
As1 Ru1 Ru3 C50 . . . . 63.10(9) ?
Ru2 Ru1 Ru3 C50 . . . . 74.18(9) ?
C45 Ru1 Ru3 C52 . . . . 77.98(13) ?
C44 Ru1 Ru3 C52 . . . . 162.64(12) ?
C46 Ru1 Ru3 C52 . . . . -14.68(12) ?
As1 Ru1 Ru3 C52 . . . . -110.13(9) ?
Ru2 Ru1 Ru3 C52 . . . . -99.05(9) ?
C45 Ru1 Ru3 P1 . . . . -15.02(10) ?
C44 Ru1 Ru3 P1 . . . . 69.64(8) ?
C46 Ru1 Ru3 P1 . . . . -107.68(9) ?
As1 Ru1 Ru3 P1 . . . . 156.87(3) ?
Ru2 Ru1 Ru3 P1 . . . . 167.95(2) ?
C45 Ru1 Ru3 Ru2 . . . . 177.03(10) ?
C44 Ru1 Ru3 Ru2 . . . . -98.31(8) ?
C46 Ru1 Ru3 Ru2 . . . . 84.37(9) ?
As1 Ru1 Ru3 Ru2 . . . . -11.08(2) ?
C45 Ru1 As1 C7 . . . . 94.63(13) ?
C44 Ru1 As1 C7 . . . . 6.24(13) ?
C46 Ru1 As1 C7 . . . . -172.54(13) ?
Ru2 Ru1 As1 C7 . . . . -87.27(9) ?
Ru3 Ru1 As1 C7 . . . . -77.76(10) ?
C45 Ru1 As1 C1 . . . . -27.62(13) ?
C44 Ru1 As1 C1 . . . . -116.01(13) ?
C46 Ru1 As1 C1 . . . . 65.21(13) ?
Ru2 Ru1 As1 C1 . . . . 150.47(9) ?
Ru3 Ru1 As1 C1 . . . . 159.99(9) ?
C45 Ru1 As1 C13 . . . . -142.42(13) ?
C44 Ru1 As1 C13 . . . . 129.19(12) ?
C46 Ru1 As1 C13 . . . . -49.59(12) ?
Ru2 Ru1 As1 C13 . . . . 35.68(9) ?
Ru3 Ru1 As1 C13 . . . . 45.19(9) ?
C48 Ru2 As2 C14 . . . . -52.19(13) ?
C47 Ru2 As2 C14 . . . . -145.06(13) ?
C49 Ru2 As2 C14 . . . . 40.68(13) ?
Ru3 Ru2 As2 C14 . . . . 149.09(10) ?
Ru1 Ru2 As2 C14 . . . . 122.59(9) ?
C48 Ru2 As2 C20 . . . . 67.30(13) ?
C47 Ru2 As2 C20 . . . . -25.57(13) ?
C49 Ru2 As2 C20 . . . . 160.18(13) ?
Ru3 Ru2 As2 C20 . . . . -91.42(10) ?
Ru1 Ru2 As2 C20 . . . . -117.92(9) ?
C48 Ru2 As2 C13 . . . . -173.72(12) ?
C47 Ru2 As2 C13 . . . . 93.41(12) ?
C49 Ru2 As2 C13 . . . . -80.85(12) ?
Ru3 Ru2 As2 C13 . . . . 27.56(9) ?
Ru1 Ru2 As2 C13 . . . . 1.06(9) ?
C51 Ru3 P1 C32 . . . . -136.81(15) ?
C50 Ru3 P1 C32 . . . . 135.09(14) ?
C52 Ru3 P1 C32 . . . . -44.86(14) ?
Ru2 Ru3 P1 C32 . . . . 73.88(12) ?
Ru1 Ru3 P1 C32 . . . . 43.08(11) ?
C51 Ru3 P1 C38 . . . . -16.24(14) ?
C50 Ru3 P1 C38 . . . . -104.34(14) ?
C52 Ru3 P1 C38 . . . . 75.70(14) ?
Ru2 Ru3 P1 C38 . . . . -165.55(10) ?
Ru1 Ru3 P1 C38 . . . . 163.65(10) ?
C51 Ru3 P1 C26 . . . . 100.71(14) ?
C50 Ru3 P1 C26 . . . . 12.61(13) ?
C52 Ru3 P1 C26 . . . . -167.34(13) ?
Ru2 Ru3 P1 C26 . . . . -48.60(12) ?
Ru1 Ru3 P1 C26 . . . . -79.40(10) ?
C7 As1 C1 C2 . . . . 28.7(3) ?
C13 As1 C1 C2 . . . . -77.9(2) ?
Ru1 As1 C1 C2 . . . . 158.9(2) ?
C7 As1 C1 C6 . . . . -153.4(2) ?
C13 As1 C1 C6 . . . . 100.1(2) ?
Ru1 As1 C1 C6 . . . . -23.2(3) ?
C6 C1 C2 C3 . . . . 0.0(4) ?
As1 C1 C2 C3 . . . . 177.9(2) ?
C1 C2 C3 C4 . . . . -0.2(4) ?
C2 C3 C4 C5 . . . . -0.1(5) ?
C3 C4 C5 C6 . . . . 0.6(5) ?
C4 C5 C6 C1 . . . . -0.8(5) ?
C2 C1 C6 C5 . . . . 0.5(4) ?
As1 C1 C6 C5 . . . . -177.5(2) ?
C1 As1 C7 C12 . . . . 72.1(2) ?
C13 As1 C7 C12 . . . . 174.2(2) ?
Ru1 As1 C7 C12 . . . . -57.8(2) ?
C1 As1 C7 C8 . . . . -110.1(2) ?
C13 As1 C7 C8 . . . . -7.9(3) ?
Ru1 As1 C7 C8 . . . . 120.0(2) ?
C12 C7 C8 C9 . . . . -0.5(5) ?
As1 C7 C8 C9 . . . . -178.2(2) ?
C7 C8 C9 C10 . . . . -0.5(5) ?
C8 C9 C10 C11 . . . . 0.6(5) ?
C9 C10 C11 C12 . . . . 0.2(5) ?
C8 C7 C12 C11 . . . . 1.3(4) ?
As1 C7 C12 C11 . . . . 179.2(2) ?
C10 C11 C12 C7 . . . . -1.2(5) ?
C14 As2 C13 As1 . . . . -106.55(14) ?
C20 As2 C13 As1 . . . . 150.25(13) ?
Ru2 As2 C13 As1 . . . . 22.89(15) ?
C7 As1 C13 As2 . . . . 88.09(14) ?
C1 As1 C13 As2 . . . . -167.33(13) ?
Ru1 As1 C13 As2 . . . . -42.01(15) ?
C20 As2 C14 C15 . . . . -115.7(2) ?
C13 As2 C14 C15 . . . . 138.9(2) ?
Ru2 As2 C14 C15 . . . . 12.8(3) ?
C20 As2 C14 C19 . . . . 63.6(3) ?
C13 As2 C14 C19 . . . . -41.8(3) ?
Ru2 As2 C14 C19 . . . . -167.9(2) ?
C19 C14 C15 C16 . . . . 2.0(4) ?
As2 C14 C15 C16 . . . . -178.6(2) ?
C14 C15 C16 C17 . . . . -0.1(5) ?
C15 C16 C17 C18 . . . . -1.0(5) ?
C16 C17 C18 C19 . . . . 0.1(5) ?
C17 C18 C19 C14 . . . . 1.9(5) ?
C15 C14 C19 C18 . . . . -2.9(5) ?
As2 C14 C19 C18 . . . . 177.7(2) ?
C14 As2 C20 C21 . . . . 84.5(3) ?
C13 As2 C20 C21 . . . . -169.1(3) ?
Ru2 As2 C20 C21 . . . . -44.6(3) ?
C14 As2 C20 C25 . . . . -93.0(3) ?
C13 As2 C20 C25 . . . . 13.4(3) ?
Ru2 As2 C20 C25 . . . . 137.9(2) ?
C25 C20 C21 C22 . . . . 0.5(5) ?
As2 C20 C21 C22 . . . . -177.1(3) ?
C20 C21 C22 C23 . . . . 0.4(6) ?
C21 C22 C23 C24 . . . . -0.7(6) ?
C22 C23 C24 C25 . . . . 0.1(5) ?
C21 C20 C25 C24 . . . . -1.1(5) ?
As2 C20 C25 C24 . . . . 176.4(2) ?
C23 C24 C25 C20 . . . . 0.8(5) ?
C32 P1 C26 C31 . . . . 153.1(2) ?
C38 P1 C26 C31 . . . . 51.5(2) ?
Ru3 P1 C26 C31 . . . . -73.9(2) ?
C32 P1 C26 C27 . . . . -38.5(3) ?
C38 P1 C26 C27 . . . . -140.1(2) ?
Ru3 P1 C26 C27 . . . . 94.4(2) ?
C31 C26 C27 F1 . . . . 175.4(2) ?
P1 C26 C27 F1 . . . . 6.6(4) ?
C31 C26 C27 C28 . . . . -1.4(4) ?
P1 C26 C27 C28 . . . . -170.2(2) ?
F1 C27 C28 F2 . . . . 1.4(4) ?
C26 C27 C28 F2 . . . . 178.4(3) ?
F1 C27 C28 C29 . . . . -177.4(3) ?
C26 C27 C28 C29 . . . . -0.4(4) ?
F2 C28 C29 F3 . . . . 1.0(4) ?
C27 C28 C29 F3 . . . . 179.9(3) ?
F2 C28 C29 C30 . . . . -176.6(3) ?
C27 C28 C29 C30 . . . . 2.3(4) ?
F3 C29 C30 F4 . . . . -0.5(4) ?
C28 C29 C30 F4 . . . . 177.1(3) ?
F3 C29 C30 C31 . . . . -179.8(3) ?
C28 C29 C30 C31 . . . . -2.1(4) ?
F4 C30 C31 F5 . . . . -2.5(4) ?
C29 C30 C31 F5 . . . . 176.8(3) ?
F4 C30 C31 C26 . . . . -179.0(3) ?
C29 C30 C31 C26 . . . . 0.2(4) ?
C27 C26 C31 F5 . . . . -174.9(2) ?
P1 C26 C31 F5 . . . . -5.7(4) ?
C27 C26 C31 C30 . . . . 1.5(4) ?
P1 C26 C31 C30 . . . . 170.8(2) ?
C38 P1 C32 C33 . . . . -114.9(2) ?
C26 P1 C32 C33 . . . . 139.2(2) ?
Ru3 P1 C32 C33 . . . . 14.5(3) ?
C38 P1 C32 C37 . . . . 58.8(3) ?
C26 P1 C32 C37 . . . . -47.1(3) ?
Ru3 P1 C32 C37 . . . . -171.80(19) ?
C37 C32 C33 C34 . . . . 0.0(4) ?
P1 C32 C33 C34 . . . . 173.9(2) ?
C32 C33 C34 C35 . . . . -0.8(5) ?
C33 C34 C35 C36 . . . . 0.9(5) ?
C34 C35 C36 C37 . . . . -0.2(5) ?
C35 C36 C37 C32 . . . . -0.5(5) ?
C33 C32 C37 C36 . . . . 0.6(4) ?
P1 C32 C37 C36 . . . . -173.2(2) ?
C32 P1 C38 C43 . . . . 96.1(2) ?
C26 P1 C38 C43 . . . . -157.1(2) ?
Ru3 P1 C38 C43 . . . . -37.0(3) ?
C32 P1 C38 C39 . . . . -77.2(3) ?
C26 P1 C38 C39 . . . . 29.6(3) ?
Ru3 P1 C38 C39 . . . . 149.7(2) ?
C43 C38 C39 C40 . . . . -0.2(4) ?
P1 C38 C39 C40 . . . . 173.0(2) ?
C38 C39 C40 C41 . . . . 0.5(4) ?
C39 C40 C41 C42 . . . . -0.9(5) ?
C40 C41 C42 C43 . . . . 1.0(5) ?
C39 C38 C43 C42 . . . . 0.3(4) ?
P1 C38 C43 C42 . . . . -173.3(2) ?
C41 C42 C43 C38 . . . . -0.7(5) ?
